data_2208490
loop_
_publ_author_name
'Nie, Aihua'
'Ghosh, Sutapa'
'Huang, Ziwei'

_publ_section_title
;<i>N</i>-(4-Chloro-2-phenyl-2<i>H</i>-chromen-3-ylmethylene)-<i>N</i>'-[4-(dimethylamino)benzoyl]hydrazide
 ethanol solvate
;
_journal_coeditor_code AT2021
_journal_issue 4
_journal_name_full 'Acta Crystallographica Section E'
_journal_page_first o1641
_journal_page_last o1642
_journal_paper_doi 10.1107/S1600536806010956
_journal_volume 62
_journal_year 2006
_chemical_formula_moiety 'C25 H22 Cl N3 O2, C2 H6 O'
_chemical_formula_sum 'C27 H28 Cl N3 O3'
_chemical_formula_weight 477.97
_chemical_name_systematic 4-Dimethylaminobenzoic(4-chloro-2-phenyl-2H-chromen-3-ylmethylene)hydrazide
_space_group_IT_number 2
_symmetry_cell_setting triclinic
_symmetry_space_group_name_Hall '-P 1'
_symmetry_space_group_name_H-M 'P -1'
_atom_sites_solution_hydrogens geom
_atom_sites_solution_primary direct
_atom_sites_solution_secondary difmap
_cell_angle_alpha 78.409(3)
_cell_angle_beta 88.988(3)
_cell_angle_gamma 78.532(3)
_cell_formula_units_Z 2
_cell_length_a 9.710(2)
_cell_length_b 10.668(2)
_cell_length_c 12.002(3)
_cell_measurement_reflns_used 5716
_cell_measurement_temperature 208(2)
_cell_measurement_theta_max 28.13
_cell_measurement_theta_min 2.62
_cell_volume 1193.3(4)
_computing_cell_refinement 'SAINT (Bruker, 2005)'
_computing_data_collection 'SMART (Bruker, 2005)'
_computing_data_reduction SAINT
_computing_molecular_graphics 'ORTEP-3 (Farrugia, 1997)'
_computing_publication_material 'WinGX (Farrugia, 1999)'
_computing_structure_refinement 'SHELXL97 (Sheldrick, 1997)'
_computing_structure_solution 'SIR2004 (Altomare <i>et al.</i>,  1993)'
_diffrn_ambient_temperature 208(2)
_diffrn_measured_fraction_theta_full 0.995
_diffrn_measured_fraction_theta_max 0.995
_diffrn_measurement_device_type 'Bruker SMART CCD area-detector'
_diffrn_measurement_method '\f and omega scans'
_diffrn_radiation_monochromator graphite
_diffrn_radiation_type MoK\a
_diffrn_radiation_wavelength 0.71073
_diffrn_reflns_av_R_equivalents 0.0695
_diffrn_reflns_av_sigmaI/netI 0.0619
_diffrn_reflns_limit_h_max 11
_diffrn_reflns_limit_h_min -11
_diffrn_reflns_limit_k_max 12
_diffrn_reflns_limit_k_min -12
_diffrn_reflns_limit_l_max 14
_diffrn_reflns_limit_l_min -14
_diffrn_reflns_number 12114
_diffrn_reflns_theta_full 25.00
_diffrn_reflns_theta_max 25.03
_diffrn_reflns_theta_min 2.14
_diffrn_standards_number 0
_exptl_absorpt_coefficient_mu 0.195
_exptl_absorpt_correction_T_max 0.9808
_exptl_absorpt_correction_T_min 0.9714
_exptl_absorpt_correction_type multi-scan
_exptl_absorpt_process_details '(SADABS; Sheldrick, 1997)'
_exptl_crystal_colour yellow
_exptl_crystal_density_diffrn 1.330
_exptl_crystal_density_method 'not measured'
_exptl_crystal_description rod
_exptl_crystal_F_000 504
_exptl_crystal_size_max 0.15
_exptl_crystal_size_mid 0.15
_exptl_crystal_size_min 0.10
_refine_diff_density_max 0.451
_refine_diff_density_min -0.216
_refine_ls_extinction_method none
_refine_ls_goodness_of_fit_ref 1.063
_refine_ls_hydrogen_treatment constr
_refine_ls_matrix_type full
_refine_ls_number_parameters 311
_refine_ls_number_reflns 4200
_refine_ls_number_restraints 0
_refine_ls_restrained_S_all 1.063
_refine_ls_R_factor_all 0.0805
_refine_ls_R_factor_gt 0.0611
_refine_ls_shift/su_max 0.000
_refine_ls_shift/su_mean 0.000
_refine_ls_structure_factor_coef Fsqd
_refine_ls_weighting_details 'calc w=1/[\s^2^(Fo^2^)+(0.0855P)^2^] where P=(Fo^2^+2Fc^2^)/3'
_refine_ls_weighting_scheme calc
_refine_ls_wR_factor_gt 0.1482
_refine_ls_wR_factor_ref 0.1588
_reflns_number_gt 3233
_reflns_number_total 4200
_reflns_threshold_expression I>2\s(I)
_cod_data_source_file at2021.cif
_cod_data_source_block I
_cod_original_sg_symbol_H-M P-1
_cod_database_code 2208490

loop_
_symmetry_equiv_pos_as_xyz
'x, y, z'
'-x, -y, -z'

loop_
_atom_site_type_symbol
_atom_site_label
_atom_site_fract_x
_atom_site_fract_y
_atom_site_fract_z
_atom_site_U_iso_or_equiv
_atom_site_adp_type
_atom_site_calc_flag
_atom_site_refinement_flags
_atom_site_occupancy
C C1 0.4135(3) 0.3721(3) 0.2067(2) 0.0372(7) Uani d . 1
H H1 0.3474 0.3681 0.1519 0.045 Uiso calc R 1
C C2 0.3825(3) 0.4654(3) 0.2727(3) 0.0425(7) Uani d . 1
H H2 0.2961 0.5250 0.2625 0.051 Uiso calc R 1
C C3 0.4781(3) 0.4706(3) 0.3531(2) 0.0434(7) Uani d . 1
H H3 0.4567 0.5339 0.3985 0.052 Uiso calc R 1
C C4 0.6058(3) 0.3841(2) 0.3685(2) 0.0366(7) Uani d . 1
H H4 0.6702 0.3878 0.4247 0.044 Uiso calc R 1
C C5 0.6383(3) 0.2925(2) 0.3014(2) 0.0300(6) Uani d . 1
C C6 0.5417(3) 0.2834(2) 0.2200(2) 0.0296(6) Uani d . 1
C C7 0.5884(3) 0.1890(2) 0.1489(2) 0.0290(6) Uani d . 1
C C8 0.7118(3) 0.1048(2) 0.1663(2) 0.0271(6) Uani d . 1
C C9 0.8011(3) 0.0992(2) 0.2685(2) 0.0278(6) Uani d . 1
H H9 0.8999 0.0878 0.2440 0.033 Uiso calc R 1
C C10 0.7649(3) 0.0178(2) 0.0909(2) 0.0292(6) Uani d . 1
H H10 0.7121 0.0184 0.0258 0.035 Uiso calc R 1
C C11 0.7926(3) -0.0138(2) 0.3661(2) 0.0245(5) Uani d . 1
C C12 0.9134(3) -0.0790(2) 0.4253(2) 0.0340(6) Uani d . 1
H H12 1.0002 -0.0589 0.4003 0.041 Uiso calc R 1
C C13 0.9092(3) -0.1744(3) 0.5218(2) 0.0424(7) Uani d . 1
H H13 0.9925 -0.2183 0.5625 0.051 Uiso calc R 1
C C14 0.7821(3) -0.2040(3) 0.5574(2) 0.0435(7) Uani d . 1
H H14 0.7782 -0.2673 0.6237 0.052 Uiso calc R 1
C C15 0.6616(3) -0.1423(3) 0.4972(2) 0.0389(7) Uani d . 1
H H15 0.5755 -0.1652 0.5208 0.047 Uiso calc R 1
C C16 0.6656(3) -0.0461(3) 0.4014(2) 0.0318(6) Uani d . 1
H H16 0.5822 -0.0028 0.3605 0.038 Uiso calc R 1
C C17 1.0453(3) -0.2287(2) 0.0526(2) 0.0291(6) Uani d . 1
C C18 1.0726(3) -0.3156(2) -0.0296(2) 0.0276(6) Uani d . 1
C C19 0.9728(3) -0.3256(2) -0.1073(2) 0.0319(6) Uani d . 1
H H19 0.8829 -0.2720 -0.1107 0.038 Uiso calc R 1
C C20 1.0028(3) -0.4121(3) -0.1790(2) 0.0348(6) Uani d . 1
H H20 0.9333 -0.4157 -0.2312 0.042 Uiso calc R 1
C C21 1.1337(3) -0.4946(2) -0.1763(2) 0.0317(6) Uani d . 1
C C22 1.2345(3) -0.4857(2) -0.0972(2) 0.0325(6) Uani d . 1
H H22 1.3240 -0.5402 -0.0926 0.039 Uiso calc R 1
C C23 1.2033(3) -0.3980(2) -0.0264(2) 0.0295(6) Uani d . 1
H H23 1.2724 -0.3936 0.0257 0.035 Uiso calc R 1
C C24 1.2890(3) -0.6818(3) -0.2307(3) 0.0484(8) Uani d . 1
H H24A 1.3720 -0.6434 -0.2353 0.073 Uiso calc R 1
H H24B 1.2920 -0.7340 -0.2885 0.073 Uiso calc R 1
H H24C 1.2862 -0.7367 -0.1561 0.073 Uiso calc R 1
C C25 1.0625(4) -0.5834(3) -0.3334(3) 0.0560(9) Uani d . 1
H H25A 0.9905 -0.6276 -0.2969 0.084 Uiso calc R 1
H H25B 1.1087 -0.6304 -0.3895 0.084 Uiso calc R 1
H H25C 1.0197 -0.4951 -0.3706 0.084 Uiso calc R 1
C C26 1.3118(4) -0.1533(3) 0.3478(3) 0.0565(9) Uani d . 1
H H26A 1.2630 -0.1092 0.4047 0.085 Uiso calc R 1
H H26B 1.4085 -0.1897 0.3729 0.085 Uiso calc R 1
H H26C 1.2657 -0.2230 0.3373 0.085 Uiso calc R 1
C C27 1.3092(3) -0.0594(4) 0.2394(3) 0.0570(9) Uani d . 1
H H27A 1.3517 0.0128 0.2519 0.068 Uiso calc R 1
H H27B 1.3671 -0.1027 0.1850 0.068 Uiso calc R 1
N N1 0.8839(2) -0.06028(19) 0.11241(17) 0.0298(5) Uani d . 1
N N2 0.9233(2) -0.13719(19) 0.03471(17) 0.0295(5) Uani d . 1
H H2A 0.8713 -0.1280 -0.0258 0.035 Uiso calc R 1
N N3 1.1647(3) -0.5791(2) -0.2490(2) 0.0432(6) Uani d . 1
O O1 0.77051(18) 0.21885(16) 0.31231(15) 0.0325(4) Uani d . 1
O O2 1.1249(2) -0.23724(18) 0.13272(16) 0.0392(5) Uani d . 1
O O3 1.1736(2) -0.00782(18) 0.19112(17) 0.0447(5) Uani d . 1
H H3A 1.1383 -0.0679 0.1771 0.067 Uiso calc R 1
Cl Cl1 0.47936(8) 0.19501(7) 0.03381(6) 0.0429(2) Uani d . 1

loop_
_atom_site_aniso_label
_atom_site_aniso_U_11
_atom_site_aniso_U_22
_atom_site_aniso_U_33
_atom_site_aniso_U_12
_atom_site_aniso_U_13
_atom_site_aniso_U_23
C1 0.0309(15) 0.0380(15) 0.0422(16) -0.0049(12) 0.0036(12) -0.0091(13)
C2 0.0400(17) 0.0350(16) 0.0488(18) 0.0019(13) 0.0079(14) -0.0099(14)
C3 0.058(2) 0.0328(15) 0.0385(17) -0.0029(14) 0.0129(15) -0.0125(13)
C4 0.0487(18) 0.0295(14) 0.0323(15) -0.0065(13) 0.0025(13) -0.0093(12)
C5 0.0327(15) 0.0241(13) 0.0317(14) -0.0056(11) 0.0069(11) -0.0026(11)
C6 0.0335(15) 0.0270(13) 0.0276(14) -0.0068(11) 0.0065(11) -0.0034(11)
C7 0.0301(14) 0.0288(13) 0.0275(14) -0.0069(11) 0.0001(11) -0.0032(11)
C8 0.0305(14) 0.0243(13) 0.0258(13) -0.0055(11) 0.0029(11) -0.0035(10)
C9 0.0290(14) 0.0251(13) 0.0285(14) -0.0026(11) 0.0042(11) -0.0068(11)
C10 0.0316(15) 0.0295(13) 0.0258(14) -0.0047(11) 0.0007(11) -0.0056(11)
C11 0.0281(14) 0.0216(12) 0.0250(13) -0.0020(10) 0.0010(10) -0.0107(10)
C12 0.0321(15) 0.0315(14) 0.0394(16) -0.0065(12) -0.0011(12) -0.0094(12)
C13 0.0454(18) 0.0351(15) 0.0421(17) -0.0029(13) -0.0131(14) -0.0008(13)
C14 0.063(2) 0.0358(15) 0.0301(15) -0.0132(15) -0.0025(14) 0.0017(12)
C15 0.0406(17) 0.0451(16) 0.0335(15) -0.0160(14) 0.0082(13) -0.0070(13)
C16 0.0284(15) 0.0332(14) 0.0325(15) -0.0034(11) 0.0003(11) -0.0062(11)
C17 0.0332(15) 0.0238(13) 0.0304(14) -0.0056(11) 0.0028(12) -0.0063(11)
C18 0.0303(14) 0.0212(12) 0.0309(14) -0.0054(11) 0.0029(11) -0.0042(10)
C19 0.0290(15) 0.0280(13) 0.0379(15) -0.0019(11) 0.0014(12) -0.0085(12)
C20 0.0355(16) 0.0353(15) 0.0351(15) -0.0078(12) -0.0032(12) -0.0096(12)
C21 0.0398(16) 0.0248(13) 0.0308(14) -0.0087(12) 0.0061(12) -0.0045(11)
C22 0.0331(15) 0.0253(13) 0.0364(16) -0.0032(11) 0.0036(12) -0.0031(11)
C23 0.0362(15) 0.0243(13) 0.0265(13) -0.0038(11) -0.0009(11) -0.0036(10)
C24 0.061(2) 0.0321(15) 0.0535(19) -0.0022(15) 0.0058(16) -0.0194(14)
C25 0.069(2) 0.054(2) 0.051(2) -0.0051(17) -0.0014(17) -0.0313(16)
C26 0.052(2) 0.058(2) 0.055(2) -0.0050(17) -0.0154(16) -0.0044(17)
C27 0.049(2) 0.072(2) 0.048(2) -0.0137(17) -0.0081(16) -0.0042(17)
N1 0.0358(13) 0.0265(11) 0.0269(12) -0.0046(10) 0.0033(10) -0.0067(9)
N2 0.0336(13) 0.0288(11) 0.0259(11) -0.0018(10) -0.0012(9) -0.0097(9)
N3 0.0505(16) 0.0393(13) 0.0424(14) -0.0024(12) 0.0011(12) -0.0205(11)
O1 0.0349(11) 0.0262(9) 0.0371(10) -0.0027(8) -0.0039(8) -0.0108(8)
O2 0.0426(12) 0.0376(10) 0.0366(11) 0.0008(9) -0.0089(9) -0.0137(9)
O3 0.0516(13) 0.0385(11) 0.0425(12) -0.0053(10) -0.0155(10) -0.0068(9)
Cl1 0.0423(4) 0.0450(4) 0.0386(4) 0.0047(3) -0.0123(3) -0.0136(3)

loop_
_atom_type_symbol
_atom_type_description
_atom_type_scat_dispersion_real
_atom_type_scat_dispersion_imag
_atom_type_scat_source
C C 0.0033 0.0016 ' International Tables Vol C Tables 4.2.6.8 and 6.1.1.4'
H H 0.0000 0.0000 ' International Tables Vol C Tables 4.2.6.8 and 6.1.1.4'
N N 0.0061 0.0033 ' International Tables Vol C Tables 4.2.6.8 and 6.1.1.4'
O O 0.0106 0.0060 ' International Tables Vol C Tables 4.2.6.8 and 6.1.1.4'
Cl Cl 0.1484 0.1585 ' International Tables Vol C Tables 4.2.6.8 and 6.1.1.4'

loop_
_geom_angle_atom_site_label_1
_geom_angle_atom_site_label_2
_geom_angle_atom_site_label_3
_geom_angle
C2 C1 C6 120.9(3)
C2 C1 H1 119.5
C6 C1 H1 119.5
C3 C2 C1 119.6(3)
C3 C2 H2 120.2
C1 C2 H2 120.2
C2 C3 C4 120.8(3)
C2 C3 H3 119.6
C4 C3 H3 119.6
C5 C4 C3 119.8(3)
C5 C4 H4 120.1
C3 C4 H4 120.1
O1 C5 C4 117.1(2)
O1 C5 C6 122.1(2)
C4 C5 C6 120.6(2)
C5 C6 C1 118.2(2)
C5 C6 C7 116.6(2)
C1 C6 C7 125.0(2)
C8 C7 C6 122.6(2)
C8 C7 Cl1 120.8(2)
C6 C7 Cl1 116.56(19)
C7 C8 C10 123.2(2)
C7 C8 C9 119.3(2)
C10 C8 C9 117.4(2)
O1 C9 C8 112.87(19)
O1 C9 C11 108.06(19)
C8 C9 C11 114.3(2)
O1 C9 H9 107.1
C8 C9 H9 107.1
C11 C9 H9 107.1
N1 C10 C8 120.0(2)
N1 C10 H10 120.0
C8 C10 H10 120.0
C12 C11 C16 119.5(2)
C12 C11 C9 118.6(2)
C16 C11 C9 121.8(2)
C11 C12 C13 120.7(3)
C11 C12 H12 119.6
C13 C12 H12 119.6
C14 C13 C12 119.3(3)
C14 C13 H13 120.3
C12 C13 H13 120.3
C15 C14 C13 120.4(3)
C15 C14 H14 119.8
C13 C14 H14 119.8
C14 C15 C16 120.2(3)
C14 C15 H15 119.9
C16 C15 H15 119.9
C11 C16 C15 119.8(3)
C11 C16 H16 120.1
C15 C16 H16 120.1
O2 C17 N2 121.4(2)
O2 C17 C18 122.9(2)
N2 C17 C18 115.7(2)
C23 C18 C19 117.4(2)
C23 C18 C17 118.6(2)
C19 C18 C17 123.9(2)
C20 C19 C18 121.3(2)
C20 C19 H19 119.3
C18 C19 H19 119.3
C19 C20 C21 121.5(2)
C19 C20 H20 119.3
C21 C20 H20 119.3
N3 C21 C20 121.6(2)
N3 C21 C22 121.0(2)
C20 C21 C22 117.3(2)
C23 C22 C21 120.5(2)
C23 C22 H22 119.8
C21 C22 H22 119.8
C22 C23 C18 122.0(2)
C22 C23 H23 119.0
C18 C23 H23 119.0
N3 C24 H24A 109.5
N3 C24 H24B 109.5
H24A C24 H24B 109.5
N3 C24 H24C 109.5
H24A C24 H24C 109.5
H24B C24 H24C 109.5
N3 C25 H25A 109.5
N3 C25 H25B 109.5
H25A C25 H25B 109.5
N3 C25 H25C 109.5
H25A C25 H25C 109.5
H25B C25 H25C 109.5
C27 C26 H26A 109.5
C27 C26 H26B 109.5
H26A C26 H26B 109.5
C27 C26 H26C 109.5
H26A C26 H26C 109.5
H26B C26 H26C 109.5
O3 C27 C26 114.0(3)
O3 C27 H27A 108.7
C26 C27 H27A 108.7
O3 C27 H27B 108.7
C26 C27 H27B 108.7
H27A C27 H27B 107.6
C10 N1 N2 114.7(2)
N1 N2 C17 119.5(2)
N1 N2 H2A 120.3
C17 N2 H2A 120.3
C21 N3 C25 120.6(2)
C21 N3 C24 120.8(2)
C25 N3 C24 117.6(2)
C5 O1 C9 119.80(19)
C27 O3 H3A 109.5

loop_
_geom_bond_atom_site_label_1
_geom_bond_atom_site_label_2
_geom_bond_distance
C1 C2 1.378(4)
C1 C6 1.396(4)
C1 H1 0.9400
C2 C3 1.368(4)
C2 H2 0.9400
C3 C4 1.381(4)
C3 H3 0.9400
C4 C5 1.374(4)
C4 H4 0.9400
C5 O1 1.359(3)
C5 C6 1.396(4)
C6 C7 1.448(4)
C7 C8 1.339(4)
C7 Cl1 1.739(3)
C8 C10 1.442(3)
C8 C9 1.499(3)
C9 O1 1.451(3)
C9 C11 1.516(3)
C9 H9 0.9900
C10 N1 1.279(3)
C10 H10 0.9400
C11 C12 1.368(4)
C11 C16 1.382(3)
C12 C13 1.385(4)
C12 H12 0.9400
C13 C14 1.375(4)
C13 H13 0.9400
C14 C15 1.362(4)
C14 H14 0.9400
C15 C16 1.385(4)
C15 H15 0.9400
C16 H16 0.9400
C17 O2 1.223(3)
C17 N2 1.366(3)
C17 C18 1.471(3)
C18 C23 1.389(3)
C18 C19 1.390(4)
C19 C20 1.372(4)
C19 H19 0.9400
C20 C21 1.392(4)
C20 H20 0.9400
C21 N3 1.365(3)
C21 C22 1.406(4)
C22 C23 1.373(4)
C22 H22 0.9400
C23 H23 0.9400
C24 N3 1.446(4)
C24 H24A 0.9700
C24 H24B 0.9700
C24 H24C 0.9700
C25 N3 1.444(4)
C25 H25A 0.9700
C25 H25B 0.9700
C25 H25C 0.9700
C26 C27 1.472(4)
C26 H26A 0.9700
C26 H26B 0.9700
C26 H26C 0.9700
C27 O3 1.408(4)
C27 H27A 0.9800
C27 H27B 0.9800
N1 N2 1.364(3)
N2 H2A 0.8700
O3 H3A 0.8300

loop_
_geom_hbond_atom_site_label_D
_geom_hbond_atom_site_label_H
_geom_hbond_atom_site_label_A
_geom_hbond_site_symmetry_A
_geom_hbond_distance_DH
_geom_hbond_distance_HA
_geom_hbond_distance_DA
_geom_hbond_angle_DHA
_geom_hbond_publ_flag
N2 H2A O3 2_755 0.87 2.20 2.907(3) 138 yes
O3 H3A O2 . 0.83 2.01 2.805(3) 160 yes
O3 H3A N1 . 0.83 2.58 3.170(3) 129 yes
C1 H1 Cl1 . 0.94 2.67 3.055(3) 106 yes
C10 H10 Cl1 . 0.94 2.65 3.032(3) 105 yes
C25 H25A O2 2_745 0.97 2.58 3.486(4) 156 yes
